data_7020726
loop_
_publ_author_name
'Xu, Xiaofeng'
'Jia, Jiong'
'Sun, Hongjian'
'Liu, Yuxia'
'Xu, Wengang'
'Shi, Yujie'
'Zhang, Dongju'
'Li, Xiaoyan'

_publ_section_title
;
 Selective activation of C--F and C--H bonds with iron complexes, the
 relevant mechanism study by DFT calculations and study on the chemical
 properties of hydrido iron complex
;
_journal_issue 10
_journal_name_full 'Dalton Transactions'
_journal_page_first 3417
_journal_paper_doi 10.1039/c2dt31795h
_journal_volume 42
_journal_year 2013
_chemical_formula_moiety 'C27 H44 F2 Fe N P3 Si'
_chemical_formula_sum 'C27 H44 F2 Fe N P3 Si'
_chemical_formula_weight 597.48
_chemical_name_systematic
;
?
;
_space_group_IT_number 14
_symmetry_cell_setting monoclinic
_symmetry_space_group_name_Hall '-P 2yn'
_symmetry_space_group_name_H-M 'P 1 21/n 1'
_atom_sites_solution_hydrogens geom
_atom_sites_solution_primary direct
_atom_sites_solution_secondary difmap
_audit_creation_method SHELXL-97
_cell_angle_alpha 90.00
_cell_angle_beta 102.072(4)
_cell_angle_gamma 90.00
_cell_formula_units_Z 4
_cell_length_a 9.661(2)
_cell_length_b 21.657(5)
_cell_length_c 15.892(4)
_cell_measurement_reflns_used 3318
_cell_measurement_temperature 273(2)
_cell_measurement_theta_max 23.02
_cell_measurement_theta_min 2.29
_cell_volume 3251.5(13)
_computing_cell_refinement 'Bruker SMART'
_computing_data_collection 'Bruker SMART'
_computing_data_reduction 'Bruker SAINT'
_computing_molecular_graphics 'Bruker SHELXTL'
_computing_publication_material 'Bruker SHELXTL'
_computing_structure_refinement 'SHELXL-97 (Sheldrick, 1997)'
_computing_structure_solution 'SHELXS-97 (Sheldrick, 1990)'
_diffrn_ambient_temperature 273(2)
_diffrn_measured_fraction_theta_full 0.998
_diffrn_measured_fraction_theta_max 0.998
_diffrn_measurement_device_type 'CCD area detector'
_diffrn_measurement_method 'phi and omega scans'
_diffrn_radiation_monochromator graphite
_diffrn_radiation_source 'fine-focus sealed tube'
_diffrn_radiation_type MoK\a
_diffrn_radiation_wavelength 0.71073
_diffrn_reflns_av_R_equivalents 0.0412
_diffrn_reflns_av_sigmaI/netI 0.0513
_diffrn_reflns_limit_h_max 11
_diffrn_reflns_limit_h_min -11
_diffrn_reflns_limit_k_max 15
_diffrn_reflns_limit_k_min -26
_diffrn_reflns_limit_l_max 19
_diffrn_reflns_limit_l_min -19
_diffrn_reflns_number 18087
_diffrn_reflns_theta_full 26.00
_diffrn_reflns_theta_max 26.00
_diffrn_reflns_theta_min 1.61
_exptl_absorpt_coefficient_mu 0.675
_exptl_absorpt_correction_type multi-scan
_exptl_crystal_colour violet
_exptl_crystal_density_diffrn 1.220
_exptl_crystal_density_meas 1.220
_exptl_crystal_density_method 'not measured'
_exptl_crystal_description block
_exptl_crystal_F_000 1264.0
_exptl_crystal_size_max 0.18
_exptl_crystal_size_mid 0.15
_exptl_crystal_size_min 0.12
_refine_diff_density_max 0.264
_refine_diff_density_min -0.265
_refine_diff_density_rms 0.046
_refine_ls_extinction_method none
_refine_ls_goodness_of_fit_ref 1.024
_refine_ls_hydrogen_treatment constr
_refine_ls_matrix_type full
_refine_ls_number_parameters 328
_refine_ls_number_reflns 6383
_refine_ls_number_restraints 0
_refine_ls_restrained_S_all 1.024
_refine_ls_R_factor_all 0.0829
_refine_ls_R_factor_gt 0.0436
_refine_ls_shift/su_max 0.000
_refine_ls_shift/su_mean 0.000
_refine_ls_structure_factor_coef Fsqd
_refine_ls_weighting_details 'calc w=1/[\s^2^(Fo^2^)+(0.0430P)^2^+0.3118P] where P=(Fo^2^+2Fc^2^)/3'
_refine_ls_weighting_scheme calc
_refine_ls_wR_factor_gt 0.0894
_refine_ls_wR_factor_ref 0.1039
_reflns_number_gt 4055
_reflns_number_total 6383
_reflns_threshold_expression >2sigma(I)
_cod_data_source_file c2dt31795h.txt
_cod_data_source_block 1
_cod_depositor_comments
;
The following automatic conversions were performed:

'_symmetry_cell_setting' value 'Monoclinic' changed to 'monoclinic'
according to /home/saulius/struct/CIF-dictionaries/cif_core.dic
dictionary named 'cif_core.dic' version 2.4.2 from 2011-04-26.

Automatic conversion script
Id: cif_fix_values 1891 2012-01-12 08:04:46Z andrius 
;
_cod_original_cell_volume 3251.5(12)
_cod_original_sg_symbol_H-M P2(1)/n
_cod_database_code 7020726

loop_
_symmetry_equiv_pos_as_xyz
'x, y, z'
'-x+1/2, y+1/2, -z+1/2'
'-x, -y, -z'
'x-1/2, -y-1/2, z-1/2'

loop_
_atom_site_label
_atom_site_type_symbol
_atom_site_fract_x
_atom_site_fract_y
_atom_site_fract_z
_atom_site_U_iso_or_equiv
_atom_site_adp_type
_atom_site_occupancy
_atom_site_symmetry_multiplicity
_atom_site_calc_flag
_atom_site_refinement_flags
C1 C 0.5999(3) 0.10406(13) -0.06619(19) 0.0503(7) Uani 1 1 d .
C2 C 0.6692(4) 0.11750(16) -0.1305(2) 0.0699(9) Uani 1 1 d .
C3 C 0.6279(5) 0.09874(19) -0.2145(2) 0.0878(11) Uani 1 1 d .
H3 H 0.6801 0.1091 -0.2554 0.105 Uiso 1 1 calc R
C4 C 0.5061(5) 0.06395(18) -0.2360(2) 0.0882(12) Uani 1 1 d .
H4 H 0.4753 0.0506 -0.2924 0.106 Uiso 1 1 calc R
C5 C 0.4299(4) 0.04883(16) -0.1754(3) 0.0806(11) Uani 1 1 d .
H5 H 0.3478 0.0253 -0.1894 0.097 Uiso 1 1 calc R
C6 C 0.4800(3) 0.07000(15) -0.0928(2) 0.0647(9) Uani 1 1 d .
C7 C 0.6519(3) 0.12411(13) 0.02593(18) 0.0489(7) Uani 1 1 d .
C8 C 0.7717(3) 0.08933(13) 0.07852(19) 0.0502(7) Uani 1 1 d .
C9 C 0.8277(3) 0.03752(14) 0.0473(2) 0.0628(9) Uani 1 1 d .
H9 H 0.7914 0.0244 -0.0087 0.075 Uiso 1 1 calc R
C10 C 0.9374(4) 0.00491(17) 0.0985(2) 0.0780(10) Uani 1 1 d .
H10 H 0.9726 -0.0304 0.0771 0.094 Uiso 1 1 calc R
C11 C 0.9938(4) 0.02437(19) 0.1802(3) 0.0833(11) Uani 1 1 d .
H11 H 1.0684 0.0028 0.2141 0.100 Uiso 1 1 calc R
C12 C 0.9400(4) 0.07589(19) 0.2119(2) 0.0822(11) Uani 1 1 d .
H12 H 0.9787 0.0893 0.2674 0.099 Uiso 1 1 calc R
C13 C 0.8294(3) 0.10786(16) 0.1624(2) 0.0671(9) Uani 1 1 d .
H13 H 0.7926 0.1422 0.1852 0.081 Uiso 1 1 calc R
C14 C 0.2177(3) 0.17070(16) 0.0293(2) 0.0787(10) Uani 1 1 d .
H14A H 0.1397 0.1474 0.0415 0.118 Uiso 1 1 calc R
H14B H 0.2610 0.1481 -0.0104 0.118 Uiso 1 1 calc R
H14C H 0.1841 0.2097 0.0044 0.118 Uiso 1 1 calc R
C15 C 0.3746(4) 0.10545(15) 0.1718(2) 0.0813(11) Uani 1 1 d .
H15A H 0.4259 0.1073 0.2304 0.122 Uiso 1 1 calc R
H15B H 0.4277 0.0820 0.1382 0.122 Uiso 1 1 calc R
H15C H 0.2846 0.0860 0.1696 0.122 Uiso 1 1 calc R
C16 C 0.2334(4) 0.21885(18) 0.1937(2) 0.0880(11) Uani 1 1 d .
H16A H 0.2047 0.2592 0.1717 0.132 Uiso 1 1 calc R
H16B H 0.2847 0.2223 0.2522 0.132 Uiso 1 1 calc R
H16C H 0.1513 0.1935 0.1916 0.132 Uiso 1 1 calc R
C17 C 0.6080(4) 0.29469(17) -0.0751(2) 0.0800(10) Uani 1 1 d .
H17A H 0.5161 0.3137 -0.0867 0.120 Uiso 1 1 calc R
H17B H 0.6008 0.2537 -0.0985 0.120 Uiso 1 1 calc R
H17C H 0.6714 0.3186 -0.1012 0.120 Uiso 1 1 calc R
C18 C 0.8566(3) 0.26397(16) 0.0455(3) 0.0788(10) Uani 1 1 d .
H18A H 0.8554 0.2205 0.0334 0.118 Uiso 1 1 calc R
H18B H 0.9124 0.2714 0.1020 0.118 Uiso 1 1 calc R
H18C H 0.8970 0.2858 0.0038 0.118 Uiso 1 1 calc R
C19 C 0.7006(3) 0.37286(14) 0.0663(2) 0.0763(10) Uani 1 1 d .
H19A H 0.7482 0.3922 0.0259 0.114 Uiso 1 1 calc R
H19B H 0.7569 0.3772 0.1234 0.114 Uiso 1 1 calc R
H19C H 0.6103 0.3922 0.0633 0.114 Uiso 1 1 calc R
C20 C 0.5494(4) 0.33953(17) 0.2688(2) 0.0930(13) Uani 1 1 d .
H20A H 0.4490 0.3367 0.2642 0.139 Uiso 1 1 calc R
H20B H 0.5700 0.3728 0.2335 0.139 Uiso 1 1 calc R
H20C H 0.5948 0.3471 0.3276 0.139 Uiso 1 1 calc R
C21 C 0.5971(5) 0.21435(18) 0.3198(2) 0.1021(14) Uani 1 1 d .
H21A H 0.6562 0.2281 0.3727 0.153 Uiso 1 1 calc R
H21B H 0.6255 0.1736 0.3065 0.153 Uiso 1 1 calc R
H21C H 0.5002 0.2135 0.3257 0.153 Uiso 1 1 calc R
C22 C 0.8058(3) 0.27968(17) 0.2653(2) 0.0874(12) Uani 1 1 d .
H22A H 0.8334 0.3124 0.2316 0.131 Uiso 1 1 calc R
H22B H 0.8546 0.2425 0.2562 0.131 Uiso 1 1 calc R
H22C H 0.8296 0.2906 0.3252 0.131 Uiso 1 1 calc R
C23 C 0.4057(3) 0.30186(13) 0.07143(18) 0.0495(7) Uani 1 1 d .
C24 C 0.3287(3) 0.34581(14) 0.0473(2) 0.0594(8) Uani 1 1 d .
C25 C 0.0486(3) 0.41043(17) -0.0084(3) 0.1011(14) Uani 1 1 d .
H25A H 0.0196 0.3780 -0.0494 0.152 Uiso 1 1 calc R
H25B H 0.0058 0.4486 -0.0311 0.152 Uiso 1 1 calc R
H25C H 0.0192 0.4007 0.0442 0.152 Uiso 1 1 calc R
C26 C 0.2965(4) 0.44558(18) -0.0861(2) 0.0997(13) Uani 1 1 d .
H26A H 0.3978 0.4487 -0.0762 0.149 Uiso 1 1 calc R
H26B H 0.2552 0.4854 -0.1017 0.149 Uiso 1 1 calc R
H26C H 0.2638 0.4168 -0.1319 0.149 Uiso 1 1 calc R
C27 C 0.2984(4) 0.47823(15) 0.0981(2) 0.0797(10) Uani 1 1 d .
H27A H 0.2681 0.4661 0.1494 0.120 Uiso 1 1 calc R
H27B H 0.2555 0.5170 0.0781 0.120 Uiso 1 1 calc R
H27C H 0.3995 0.4825 0.1103 0.120 Uiso 1 1 calc R
F1 F 0.7912(2) 0.15064(12) -0.10942(14) 0.1139(8) Uani 1 1 d .
F2 F 0.4071(2) 0.05487(11) -0.03118(15) 0.1105(8) Uani 1 1 d .
Fe1 Fe 0.53334(4) 0.234657(18) 0.10203(2) 0.04427(13) Uani 1 1 d .
N1 N 0.5923(2) 0.17004(10) 0.05464(14) 0.0498(6) Uani 1 1 d .
P1 P 0.34715(8) 0.18374(4) 0.12835(5) 0.0549(2) Uani 1 1 d .
P2 P 0.67514(8) 0.29112(4) 0.04016(5) 0.0546(2) Uani 1 1 d .
P3 P 0.61493(9) 0.26733(4) 0.23302(5) 0.0599(2) Uani 1 1 d .
Si1 Si 0.24408(8) 0.41819(4) 0.01323(6) 0.0527(2) Uani 1 1 d .

loop_
_atom_site_aniso_label
_atom_site_aniso_U_11
_atom_site_aniso_U_22
_atom_site_aniso_U_33
_atom_site_aniso_U_23
_atom_site_aniso_U_13
_atom_site_aniso_U_12
C1 0.0500(17) 0.0441(17) 0.0572(19) -0.0009(15) 0.0123(15) 0.0036(14)
C2 0.070(2) 0.076(2) 0.067(2) -0.0122(19) 0.0229(19) -0.0048(19)
C3 0.107(3) 0.094(3) 0.068(3) -0.007(2) 0.031(2) 0.008(3)
C4 0.116(3) 0.081(3) 0.060(2) -0.012(2) 0.000(2) 0.023(3)
C5 0.079(3) 0.067(2) 0.083(3) -0.014(2) -0.011(2) -0.0014(19)
C6 0.067(2) 0.056(2) 0.073(2) 0.0020(18) 0.0203(19) 0.0049(17)
C7 0.0465(17) 0.0447(18) 0.0577(19) -0.0008(14) 0.0161(14) -0.0016(14)
C8 0.0468(17) 0.0486(18) 0.0575(19) 0.0050(15) 0.0160(14) 0.0008(14)
C9 0.061(2) 0.062(2) 0.067(2) 0.0026(17) 0.0178(17) 0.0133(17)
C10 0.076(2) 0.073(2) 0.091(3) 0.015(2) 0.030(2) 0.026(2)
C11 0.070(2) 0.103(3) 0.077(3) 0.028(2) 0.015(2) 0.026(2)
C12 0.087(3) 0.099(3) 0.056(2) 0.006(2) 0.0050(19) 0.015(2)
C13 0.073(2) 0.069(2) 0.059(2) -0.0019(18) 0.0112(17) 0.0081(18)
C14 0.062(2) 0.082(3) 0.085(3) 0.008(2) -0.0004(19) -0.0065(19)
C15 0.084(2) 0.065(2) 0.095(3) 0.024(2) 0.020(2) -0.0058(19)
C16 0.075(2) 0.101(3) 0.099(3) 0.011(2) 0.043(2) 0.012(2)
C17 0.082(2) 0.096(3) 0.066(2) 0.018(2) 0.0250(19) 0.000(2)
C18 0.0517(19) 0.068(2) 0.122(3) 0.006(2) 0.030(2) 0.0042(17)
C19 0.063(2) 0.050(2) 0.117(3) 0.0079(19) 0.021(2) -0.0029(16)
C20 0.114(3) 0.085(3) 0.073(2) -0.023(2) 0.004(2) 0.031(2)
C21 0.142(4) 0.101(3) 0.054(2) 0.015(2) -0.003(2) -0.005(3)
C22 0.074(2) 0.084(3) 0.088(3) -0.014(2) -0.019(2) 0.007(2)
C23 0.0470(16) 0.0469(18) 0.0553(18) 0.0044(15) 0.0120(14) 0.0031(14)
C24 0.0538(18) 0.0519(19) 0.072(2) 0.0131(17) 0.0125(16) 0.0086(16)
C25 0.053(2) 0.065(2) 0.179(4) -0.011(3) 0.010(2) 0.0053(18)
C26 0.143(4) 0.080(3) 0.078(3) 0.014(2) 0.028(3) -0.008(3)
C27 0.092(3) 0.067(2) 0.077(2) 0.0013(19) 0.009(2) -0.004(2)
F1 0.1074(17) 0.158(2) 0.0911(15) -0.0258(15) 0.0544(13) -0.0471(17)
F2 0.1030(17) 0.1105(18) 0.1190(19) -0.0119(15) 0.0256(15) -0.0383(14)
Fe1 0.0422(2) 0.0409(2) 0.0488(2) 0.00276(19) 0.00745(17) 0.00587(18)
N1 0.0478(13) 0.0474(15) 0.0563(15) 0.0003(12) 0.0153(11) -0.0025(12)
P1 0.0501(5) 0.0542(5) 0.0616(5) 0.0102(4) 0.0148(4) 0.0033(4)
P2 0.0446(4) 0.0495(5) 0.0703(6) 0.0064(4) 0.0129(4) 0.0006(4)
P3 0.0660(5) 0.0555(5) 0.0534(5) -0.0019(4) 0.0015(4) 0.0102(4)
Si1 0.0458(5) 0.0431(5) 0.0676(6) 0.0099(4) 0.0084(4) 0.0044(4)

loop_
_atom_type_symbol
_atom_type_description
_atom_type_scat_dispersion_real
_atom_type_scat_dispersion_imag
_atom_type_scat_source
C C 0.0033 0.0016 'International Tables Vol C Tables 4.2.6.8 and 6.1.1.4'
H H 0.0000 0.0000 'International Tables Vol C Tables 4.2.6.8 and 6.1.1.4'
N N 0.0061 0.0033 'International Tables Vol C Tables 4.2.6.8 and 6.1.1.4'
F F 0.0171 0.0103 'International Tables Vol C Tables 4.2.6.8 and 6.1.1.4'
Si Si 0.0817 0.0704 'International Tables Vol C Tables 4.2.6.8 and 6.1.1.4'
P P 0.1023 0.0942 'International Tables Vol C Tables 4.2.6.8 and 6.1.1.4'
Fe Fe 0.3463 0.8444 'International Tables Vol C Tables 4.2.6.8 and 6.1.1.4'

loop_
_geom_angle_atom_site_label_1
_geom_angle_atom_site_label_2
_geom_angle_atom_site_label_3
_geom_angle
C6 C1 C2 113.6(3)
C6 C1 C7 123.1(3)
C2 C1 C7 123.3(3)
F1 C2 C1 117.6(3)
F1 C2 C3 117.2(3)
C1 C2 C3 125.2(3)
C2 C3 C4 117.5(4)
C5 C4 C3 120.9(4)
C4 C5 C6 117.2(4)
F2 C6 C1 116.2(3)
F2 C6 C5 118.3(3)
C1 C6 C5 125.5(3)
N1 C7 C8 123.4(3)
N1 C7 C1 119.1(2)
C8 C7 C1 117.6(2)
C9 C8 C13 118.0(3)
C9 C8 C7 121.8(3)
C13 C8 C7 120.1(3)
C8 C9 C10 120.7(3)
C11 C10 C9 120.4(3)
C10 C11 C12 119.6(3)
C11 C12 C13 120.6(3)
C12 C13 C8 120.7(3)
C24 C23 Fe1 175.5(3)
C23 C24 Si1 169.8(3)
N1 Fe1 C23 139.22(12)
N1 Fe1 P3 125.98(8)
C23 Fe1 P3 94.65(9)
N1 Fe1 P2 87.89(8)
C23 Fe1 P2 83.82(9)
P3 Fe1 P2 96.37(4)
N1 Fe1 P1 91.91(8)
C23 Fe1 P1 85.45(9)
P3 Fe1 P1 97.26(4)
P2 Fe1 P1 163.28(3)
C7 N1 Fe1 172.3(2)
C14 P1 C16 99.84(17)
C14 P1 C15 101.67(16)
C16 P1 C15 103.16(17)
C14 P1 Fe1 110.58(12)
C16 P1 Fe1 120.45(13)
C15 P1 Fe1 118.15(12)
C17 P2 C19 101.03(17)
C17 P2 C18 101.36(17)
C19 P2 C18 102.61(15)
C17 P2 Fe1 110.39(11)
C19 P2 Fe1 120.13(12)
C18 P2 Fe1 118.47(12)
C20 P3 C22 100.52(17)
C20 P3 C21 102.09(19)
C22 P3 C21 97.38(19)
C20 P3 Fe1 119.73(12)
C22 P3 Fe1 117.20(13)
C21 P3 Fe1 116.31(13)
C24 Si1 C26 110.34(17)
C24 Si1 C25 110.97(16)
C26 Si1 C25 108.7(2)
C24 Si1 C27 110.35(15)
C26 Si1 C27 107.85(16)
C25 Si1 C27 108.56(17)

loop_
_geom_bond_atom_site_label_1
_geom_bond_atom_site_label_2
_geom_bond_distance
C1 C6 1.364(4)
C1 C2 1.366(4)
C1 C7 1.509(4)
C2 F1 1.361(4)
C2 C3 1.372(5)
C3 C4 1.378(5)
C4 C5 1.368(5)
C5 C6 1.379(4)
C6 F2 1.361(4)
C7 N1 1.281(3)
C7 C8 1.483(4)
C8 C9 1.382(4)
C8 C13 1.392(4)
C9 C10 1.387(4)
C10 C11 1.366(5)
C11 C12 1.371(5)
C12 C13 1.374(4)
C14 P1 1.816(3)
C15 P1 1.829(3)
C16 P1 1.828(3)
C17 P2 1.813(3)
C18 P2 1.834(3)
C19 P2 1.823(3)
C20 P3 1.822(3)
C21 P3 1.829(4)
C22 P3 1.828(3)
C23 C24 1.219(4)
C23 Fe1 1.904(3)
C24 Si1 1.799(3)
C25 Si1 1.855(3)
C26 Si1 1.854(4)
C27 Si1 1.868(3)
Fe1 N1 1.740(2)
Fe1 P3 2.1838(10)
Fe1 P2 2.2140(9)
Fe1 P1 2.2229(9)
